data_2234308
loop_
_publ_author_name
'Xiao, Yongmei'
'Yang, Liangru'
'He, Kun'
'Yuan, Jinwei'
'Mao, Pu'

_publ_section_title
;
 1-[(2<i>S</i>)-1-Chloro-3-phenylpropan-2-yl]-2,4,5-triphenyl-1<i>H</i>-imidazole
;
_journal_coeditor_code LD2044
_journal_issue 4
_journal_name_full 'Acta Crystallographica Section E'
_journal_page_first o1153
_journal_paper_doi 10.1107/S1600536812009609
_journal_volume 68
_journal_year 2012
_chemical_formula_iupac 'C30 H25 Cl N2'
_chemical_formula_moiety 'C30 H25 Cl N2'
_chemical_formula_sum 'C30 H25 Cl N2'
_chemical_formula_weight 448.97
_chemical_name_systematic
;
1-[(2<i>S</i>)-1-Chloro-3-phenylpropan-2-yl]-2,4,5-triphenyl-
1<i>H</i>-imidazole
;
_space_group_crystal_system orthorhombic
_space_group_IT_number 19
_space_group_name_Hall 'P 2ac 2ab'
_space_group_name_H-M_alt 'P 21 21 21'
_symmetry_space_group_name_Hall 'P 2ac 2ab'
_symmetry_space_group_name_H-M 'P 21 21 21'
_atom_sites_solution_hydrogens geom
_atom_sites_solution_primary direct
_atom_sites_solution_secondary difmap
_audit_creation_method
;
  Olex2 1.1
  (compiled 2011.09.07 svn.r1971, GUI svn.r3853)
;
_cell_angle_alpha 90.00
_cell_angle_beta 90.00
_cell_angle_gamma 90.00
_cell_formula_units_Z 4
_cell_length_a 9.6123(4)
_cell_length_b 9.9437(3)
_cell_length_c 24.9677(7)
_cell_measurement_reflns_used 2343
_cell_measurement_temperature 291(2)
_cell_measurement_theta_max 66.9323
_cell_measurement_theta_min 3.5375
_cell_volume 2386.46(14)
_computing_cell_refinement
;
<i>CrysAlis PRO</i> (Agilent, 2011)
;
_computing_data_collection
;
<i>CrysAlis PRO</i> (Agilent, 2011)
;
_computing_data_reduction
;
<i>CrysAlis PRO</i> (Agilent, 2011)
;
_computing_molecular_graphics
;
<i>OLEX2</i> (Dolomanov <i>et al.</i>, 2009)
;
_computing_publication_material
;
<i>OLEX2</i> (Dolomanov <i>et al.</i>, 2009)
;
_computing_structure_refinement
;
<i>SHELXL97</i> (Sheldrick, 2008)
;
_computing_structure_solution
;
<i>SHELXS97</i> (Sheldrick, 2008)
;
_diffrn_ambient_temperature 291.15
_diffrn_detector_area_resol_mean 16.2312
_diffrn_measured_fraction_theta_full 1.000
_diffrn_measured_fraction_theta_max 1.000
_diffrn_measurement_device_type 'Agilent Xcalibur Eos Gemini'
_diffrn_measurement_method '\w scans'
_diffrn_radiation_monochromator graphite
_diffrn_radiation_type 'Cu K\a'
_diffrn_radiation_wavelength 1.5418
_diffrn_reflns_av_R_equivalents 0.0444
_diffrn_reflns_limit_h_max 11
_diffrn_reflns_limit_h_min -8
_diffrn_reflns_limit_k_max 11
_diffrn_reflns_limit_k_min -11
_diffrn_reflns_limit_l_max 29
_diffrn_reflns_limit_l_min -29
_diffrn_reflns_number 9379
_diffrn_reflns_theta_full 67.04
_diffrn_reflns_theta_max 67.04
_diffrn_reflns_theta_min 3.54
_exptl_absorpt_coefficient_mu 1.559
_exptl_absorpt_correction_T_max 1.00000
_exptl_absorpt_correction_T_min 0.65724
_exptl_absorpt_correction_type multi-scan
_exptl_absorpt_process_details
;
(<i>CrysAlis PRO</i>; Agilent, 2011)
;
_exptl_crystal_colour colorless
_exptl_crystal_density_diffrn 1.250
_exptl_crystal_density_method 'not measured'
_exptl_crystal_description prismatic
_exptl_crystal_F_000 944
_exptl_crystal_size_max 0.21
_exptl_crystal_size_mid 0.20
_exptl_crystal_size_min 0.06
_refine_diff_density_max 0.144
_refine_diff_density_min -0.154
_refine_ls_abs_structure_details 'Flack (1983), 1816 Friedel pairs'
_refine_ls_abs_structure_Flack 0.01(2)
_refine_ls_extinction_method none
_refine_ls_goodness_of_fit_ref 1.021
_refine_ls_hydrogen_treatment constr
_refine_ls_matrix_type full
_refine_ls_number_parameters 298
_refine_ls_number_reflns 4256
_refine_ls_number_restraints 0
_refine_ls_restrained_S_all 1.021
_refine_ls_R_factor_all 0.0655
_refine_ls_R_factor_gt 0.0450
_refine_ls_shift/su_max 0.001
_refine_ls_shift/su_mean 0.000
_refine_ls_structure_factor_coef Fsqd
_refine_ls_weighting_details 'calc w=1/[\s^2^(Fo^2^)+(0.0291P)^2^+0.0000P] where P=(Fo^2^+2Fc^2^)/3'
_refine_ls_weighting_scheme calc
_refine_ls_wR_factor_gt 0.0890
_refine_ls_wR_factor_ref 0.0978
_reflns_number_gt 3235
_reflns_number_total 4256
_reflns_threshold_expression I>2sigma(I)
_cod_data_source_file ld2044.cif
_cod_data_source_block I
_cod_original_cell_volume 2386.47(14)
_cod_database_code 2234308
_cod_database_fobs_code 2234308

loop_
_space_group_symop_id
_space_group_symop_operation_xyz
1 'x, y, z'
2 '-x+1/2, -y, z+1/2'
3 'x+1/2, -y+1/2, -z'
4 '-x, y+1/2, -z+1/2'

loop_
_atom_site_type_symbol
_atom_site_label
_atom_site_fract_x
_atom_site_fract_y
_atom_site_fract_z
_atom_site_U_iso_or_equiv
_atom_site_adp_type
_atom_site_calc_flag
_atom_site_refinement_flags
_atom_site_occupancy
_atom_site_symmetry_multiplicity
Cl Cl1 0.02166(10) 0.49291(10) 0.54575(3) 0.0805(3) Uani d . 1 1
N N1 0.2271(2) 0.64694(19) 0.67166(8) 0.0430(5) Uani d . 1 1
N N2 0.2501(3) 0.80764(18) 0.73267(8) 0.0433(5) Uani d . 1 1
C C1 0.2662(3) 0.7993(3) 0.84491(10) 0.0525(7) Uani d . 1 1
H H1 0.2457 0.8782 0.8266 0.063 Uiso calc R 1 1
C C2 0.2834(4) 0.8033(3) 0.90011(11) 0.0619(8) Uani d . 1 1
H H2 0.2755 0.8844 0.9184 0.074 Uiso calc R 1 1
C C3 0.3121(4) 0.6867(3) 0.92756(10) 0.0617(8) Uani d . 1 1
H H3 0.3223 0.6884 0.9646 0.074 Uiso calc R 1 1
C C4 0.3255(4) 0.5675(3) 0.90000(11) 0.0626(8) Uani d . 1 1
H H4 0.3461 0.4887 0.9185 0.075 Uiso calc R 1 1
C C5 0.3085(3) 0.5641(3) 0.84478(11) 0.0545(8) Uani d . 1 1
H H5 0.3171 0.4830 0.8266 0.065 Uiso calc R 1 1
C C6 0.2790(3) 0.6806(2) 0.81663(9) 0.0415(5) Uani d . 1 1
C C7 0.2604(3) 0.6838(2) 0.75749(9) 0.0395(5) Uani d . 1 1
C C8 0.2469(3) 0.5829(2) 0.72076(9) 0.0382(5) Uani d . 1 1
C C9 0.2431(3) 0.4337(2) 0.72724(9) 0.0394(6) Uani d . 1 1
C C10 0.1175(3) 0.3689(3) 0.73505(11) 0.0477(6) Uani d . 1 1
H H10 0.0357 0.4187 0.7364 0.057 Uiso calc R 1 1
C C11 0.1120(3) 0.2302(3) 0.74093(12) 0.0564(8) Uani d . 1 1
H H11 0.0269 0.1877 0.7461 0.068 Uiso calc R 1 1
C C12 0.2317(4) 0.1558(2) 0.73909(12) 0.0574(8) Uani d . 1 1
H H12 0.2280 0.0628 0.7425 0.069 Uiso calc R 1 1
C C13 0.3575(3) 0.2192(3) 0.73211(12) 0.0556(7) Uani d . 1 1
H H13 0.4388 0.1686 0.7312 0.067 Uiso calc R 1 1
C C14 0.3644(3) 0.3580(3) 0.72642(11) 0.0494(7) Uani d . 1 1
H H14 0.4501 0.4000 0.7221 0.059 Uiso calc R 1 1
C C15 0.5054(4) 0.6007(3) 0.53636(12) 0.0726(10) Uani d . 1 1
H H15 0.4501 0.5715 0.5081 0.087 Uiso calc R 1 1
C C16 0.6292(5) 0.6662(4) 0.52570(16) 0.0907(13) Uani d . 1 1
H H16 0.6567 0.6799 0.4904 0.109 Uiso calc R 1 1
C C17 0.7110(4) 0.7106(3) 0.56644(17) 0.0845(12) Uani d . 1 1
H H17 0.7943 0.7544 0.5590 0.101 Uiso calc R 1 1
C C18 0.6708(4) 0.6909(3) 0.61861(16) 0.0719(9) Uani d . 1 1
H H18 0.7260 0.7218 0.6466 0.086 Uiso calc R 1 1
C C19 0.5479(3) 0.6250(3) 0.62902(12) 0.0611(8) Uani d . 1 1
H H19 0.5210 0.6114 0.6644 0.073 Uiso calc R 1 1
C C20 0.4629(3) 0.5783(3) 0.58816(10) 0.0521(7) Uani d . 1 1
C C21 0.3307(3) 0.5022(3) 0.59933(10) 0.0539(7) Uani d . 1 1
H H21A 0.3494 0.4355 0.6267 0.065 Uiso calc R 1 1
H H21B 0.3036 0.4546 0.5671 0.065 Uiso calc R 1 1
C C22 0.2082(3) 0.5894(3) 0.61769(10) 0.0482(7) Uani d . 1 1
H H22 0.2023 0.6653 0.5927 0.058 Uiso calc R 1 1
C C23 0.0692(3) 0.5147(3) 0.61442(10) 0.0612(8) Uani d . 1 1
H H23A -0.0023 0.5657 0.6329 0.073 Uiso calc R 1 1
H H23B 0.0773 0.4277 0.6317 0.073 Uiso calc R 1 1
C C24 0.2292(3) 0.7824(2) 0.68147(10) 0.0414(5) Uani d . 1 1
C C25 0.2084(3) 0.8899(2) 0.64130(10) 0.0449(6) Uani d . 1 1
C C26 0.3191(4) 0.9466(3) 0.61519(14) 0.0750(10) Uani d . 1 1
H H26 0.4076 0.9104 0.6197 0.090 Uiso calc R 1 1
C C27 0.3010(5) 1.0571(4) 0.58219(16) 0.0921(13) Uani d . 1 1
H H27 0.3770 1.0946 0.5646 0.111 Uiso calc R 1 1
C C28 0.1709(4) 1.1112(3) 0.57538(13) 0.0762(11) Uani d . 1 1
H H28 0.1585 1.1856 0.5533 0.091 Uiso calc R 1 1
C C29 0.0601(4) 1.0555(4) 0.60104(14) 0.0781(11) Uani d . 1 1
H H29 -0.0283 1.0919 0.5965 0.094 Uiso calc R 1 1
C C30 0.0785(3) 0.9450(3) 0.63390(12) 0.0640(8) Uani d . 1 1
H H30 0.0021 0.9074 0.6512 0.077 Uiso calc R 1 1

loop_
_atom_site_aniso_label
_atom_site_aniso_U_11
_atom_site_aniso_U_22
_atom_site_aniso_U_33
_atom_site_aniso_U_12
_atom_site_aniso_U_13
_atom_site_aniso_U_23
Cl1 0.0822(6) 0.1023(6) 0.0571(3) -0.0076(6) -0.0157(4) -0.0137(5)
N1 0.0504(13) 0.0381(10) 0.0404(10) 0.0030(10) 0.0030(10) -0.0012(9)
N2 0.0537(13) 0.0320(9) 0.0441(10) -0.0012(11) -0.0006(11) -0.0012(9)
C1 0.0667(19) 0.0384(12) 0.0524(13) -0.0001(16) -0.0016(15) -0.0048(12)
C2 0.081(2) 0.0531(15) 0.0520(14) -0.0010(18) -0.0013(16) -0.0120(13)
C3 0.077(2) 0.0647(18) 0.0431(13) -0.0035(18) -0.0066(14) -0.0035(14)
C4 0.082(2) 0.0540(15) 0.0517(14) 0.0087(17) -0.0078(15) 0.0070(14)
C5 0.074(2) 0.0402(13) 0.0491(13) 0.0059(15) -0.0017(14) -0.0030(12)
C6 0.0432(13) 0.0391(12) 0.0422(11) -0.0024(12) -0.0001(11) 0.0001(10)
C7 0.0406(14) 0.0329(10) 0.0449(12) 0.0006(12) -0.0001(12) 0.0004(10)
C8 0.0367(13) 0.0345(11) 0.0435(12) 0.0020(11) 0.0045(12) 0.0006(10)
C9 0.0466(15) 0.0331(10) 0.0384(11) 0.0026(12) 0.0011(12) -0.0022(9)
C10 0.0459(15) 0.0394(14) 0.0579(14) 0.0057(13) 0.0043(14) 0.0019(13)
C11 0.0532(17) 0.0477(16) 0.0683(18) -0.0100(14) -0.0030(16) 0.0052(15)
C12 0.079(2) 0.0311(11) 0.0618(15) -0.0025(15) -0.0026(18) 0.0010(12)
C13 0.0596(18) 0.0421(16) 0.0650(17) 0.0192(15) 0.0023(16) 0.0022(14)
C14 0.0441(15) 0.0445(15) 0.0596(15) 0.0011(13) 0.0062(14) 0.0021(13)
C15 0.092(3) 0.073(2) 0.0528(16) 0.011(2) 0.0135(18) 0.0050(15)
C16 0.108(3) 0.092(3) 0.072(2) 0.008(3) 0.034(2) 0.023(2)
C17 0.079(3) 0.0602(19) 0.114(3) 0.001(2) 0.036(3) 0.014(2)
C18 0.070(2) 0.0579(17) 0.087(2) -0.0023(18) 0.0098(19) 0.0003(18)
C19 0.070(2) 0.0577(16) 0.0555(15) 0.0019(17) 0.0098(16) 0.0060(15)
C20 0.0629(19) 0.0471(15) 0.0464(13) 0.0125(15) 0.0084(14) 0.0004(12)
C21 0.0678(19) 0.0488(14) 0.0451(12) 0.0048(17) 0.0049(13) -0.0073(13)
C22 0.0606(18) 0.0424(13) 0.0417(12) -0.0012(14) 0.0010(13) -0.0041(11)
C23 0.0660(19) 0.076(2) 0.0416(12) -0.0059(19) -0.0029(13) -0.0096(15)
C24 0.0453(14) 0.0342(11) 0.0448(12) 0.0020(13) 0.0022(12) 0.0003(10)
C25 0.0547(16) 0.0388(12) 0.0412(12) -0.0009(13) 0.0015(12) 0.0020(11)
C26 0.063(2) 0.073(2) 0.089(2) 0.0052(18) 0.0099(19) 0.0319(19)
C27 0.090(3) 0.088(3) 0.098(3) -0.010(2) 0.015(2) 0.048(2)
C28 0.107(3) 0.0606(19) 0.0615(18) 0.012(2) -0.003(2) 0.0232(16)
C29 0.084(3) 0.079(2) 0.0713(19) 0.030(2) -0.004(2) 0.0219(18)
C30 0.0601(19) 0.0696(19) 0.0623(16) 0.0061(16) 0.0063(16) 0.0164(16)

loop_
_atom_type_symbol
_atom_type_description
_atom_type_scat_dispersion_real
_atom_type_scat_dispersion_imag
_atom_type_scat_source
C C 0.0181 0.0091 'International Tables Vol C Tables 4.2.6.8 and 6.1.1.4'
H H 0.0000 0.0000 'International Tables Vol C Tables 4.2.6.8 and 6.1.1.4'
Cl Cl 0.3639 0.7018 'International Tables Vol C Tables 4.2.6.8 and 6.1.1.4'
N N 0.0311 0.0180 'International Tables Vol C Tables 4.2.6.8 and 6.1.1.4'

loop_
_geom_angle_atom_site_label_1
_geom_angle_atom_site_label_2
_geom_angle_atom_site_label_3
_geom_angle
C8 N1 C22 130.0(2)
C24 N1 C8 106.9(2)
C24 N1 C22 123.1(2)
C24 N2 C7 106.05(19)
C2 C1 H1 119.3
C6 C1 H1 119.3
C6 C1 C2 121.4(3)
C1 C2 H2 120.2
C3 C2 C1 119.6(3)
C3 C2 H2 120.2
C2 C3 H3 120.1
C2 C3 C4 119.7(3)
C4 C3 H3 120.1
C3 C4 H4 119.8
C3 C4 C5 120.4(3)
C5 C4 H4 119.8
C4 C5 H5 119.7
C6 C5 C4 120.6(3)
C6 C5 H5 119.7
C1 C6 C5 118.3(2)
C1 C6 C7 118.6(2)
C5 C6 C7 123.1(2)
N2 C7 C6 118.23(19)
C8 C7 N2 110.3(2)
C8 C7 C6 131.4(2)
N1 C8 C9 123.1(2)
C7 C8 N1 105.5(2)
C7 C8 C9 131.3(2)
C10 C9 C8 120.0(3)
C10 C9 C14 118.8(2)
C14 C9 C8 121.2(3)
C9 C10 H10 119.6
C9 C10 C11 120.8(3)
C11 C10 H10 119.6
C10 C11 H11 120.0
C12 C11 C10 120.1(3)
C12 C11 H11 120.0
C11 C12 H12 120.1
C11 C12 C13 119.8(2)
C13 C12 H12 120.1
C12 C13 H13 119.6
C12 C13 C14 120.7(3)
C14 C13 H13 119.6
C9 C14 C13 119.8(3)
C9 C14 H14 120.1
C13 C14 H14 120.1
C16 C15 H15 119.6
C20 C15 H15 119.6
C20 C15 C16 120.9(4)
C15 C16 H16 119.8
C17 C16 C15 120.5(3)
C17 C16 H16 119.8
C16 C17 H17 120.0
C16 C17 C18 120.0(4)
C18 C17 H17 120.0
C17 C18 H18 120.3
C17 C18 C19 119.3(4)
C19 C18 H18 120.3
C18 C19 H19 119.1
C18 C19 C20 121.7(3)
C20 C19 H19 119.1
C15 C20 C19 117.6(3)
C15 C20 C21 120.4(3)
C19 C20 C21 121.9(2)
C20 C21 H21A 108.6
C20 C21 H21B 108.6
C20 C21 C22 114.8(2)
H21A C21 H21B 107.5
C22 C21 H21A 108.6
C22 C21 H21B 108.6
N1 C22 C21 113.4(2)
N1 C22 H22 106.8
N1 C22 C23 110.2(2)
C21 C22 H22 106.8
C23 C22 C21 112.3(2)
C23 C22 H22 106.8
Cl1 C23 H23A 109.8
Cl1 C23 H23B 109.8
C22 C23 Cl1 109.44(19)
C22 C23 H23A 109.8
C22 C23 H23B 109.8
H23A C23 H23B 108.2
N1 C24 C25 126.0(2)
N2 C24 N1 111.3(2)
N2 C24 C25 122.8(2)
C26 C25 C24 121.0(3)
C26 C25 C30 118.5(3)
C30 C25 C24 120.1(3)
C25 C26 H26 119.6
C25 C26 C27 120.8(3)
C27 C26 H26 119.6
C26 C27 H27 120.0
C28 C27 C26 120.0(4)
C28 C27 H27 120.0
C27 C28 H28 120.2
C29 C28 C27 119.7(3)
C29 C28 H28 120.2
C28 C29 H29 119.9
C28 C29 C30 120.2(3)
C30 C29 H29 119.9
C25 C30 C29 120.8(3)
C25 C30 H30 119.6
C29 C30 H30 119.6

loop_
_geom_bond_atom_site_label_1
_geom_bond_atom_site_label_2
_geom_bond_distance
Cl1 C23 1.788(2)
N1 C8 1.395(3)
N1 C22 1.475(3)
N1 C24 1.370(3)
N2 C7 1.382(3)
N2 C24 1.318(3)
C1 H1 0.9300
C1 C2 1.389(4)
C1 C6 1.380(3)
C2 H2 0.9300
C2 C3 1.374(4)
C3 H3 0.9300
C3 C4 1.377(4)
C4 H4 0.9300
C4 C5 1.389(4)
C5 H5 0.9300
C5 C6 1.384(3)
C6 C7 1.488(3)
C7 C8 1.366(3)
C8 C9 1.492(3)
C9 C10 1.383(4)
C9 C14 1.388(4)
C10 H10 0.9300
C10 C11 1.388(4)
C11 H11 0.9300
C11 C12 1.369(4)
C12 H12 0.9300
C12 C13 1.374(5)
C13 H13 0.9300
C13 C14 1.389(4)
C14 H14 0.9300
C15 H15 0.9300
C15 C16 1.383(6)
C15 C20 1.374(4)
C16 H16 0.9300
C16 C17 1.360(6)
C17 H17 0.9300
C17 C18 1.373(5)
C18 H18 0.9300
C18 C19 1.376(5)
C19 H19 0.9300
C19 C20 1.387(4)
C20 C21 1.506(4)
C21 H21A 0.9700
C21 H21B 0.9700
C21 C22 1.532(4)
C22 H22 0.9800
C22 C23 1.531(4)
C23 H23A 0.9700
C23 H23B 0.9700
C24 C25 1.479(3)
C25 C26 1.370(4)
C25 C30 1.376(4)
C26 H26 0.9300
C26 C27 1.384(4)
C27 H27 0.9300
C27 C28 1.372(5)
C28 H28 0.9300
C28 C29 1.361(5)
C29 H29 0.9300
C29 C30 1.383(4)
C30 H30 0.9300

loop_
_geom_torsion_atom_site_label_1
_geom_torsion_atom_site_label_2
_geom_torsion_atom_site_label_3
_geom_torsion_atom_site_label_4
_geom_torsion
N1 C8 C9 C10 -85.7(3)
N1 C8 C9 C14 95.3(3)
N1 C22 C23 Cl1 161.61(19)
N1 C24 C25 C26 -92.4(4)
N1 C24 C25 C30 94.9(4)
N2 C7 C8 N1 -0.2(3)
N2 C7 C8 C9 -176.5(3)
N2 C24 C25 C26 88.9(4)
N2 C24 C25 C30 -83.8(4)
C1 C2 C3 C4 1.0(5)
C1 C6 C7 N2 8.6(4)
C1 C6 C7 C8 -169.1(3)
C2 C1 C6 C5 0.5(5)
C2 C1 C6 C7 -179.5(3)
C2 C3 C4 C5 -0.8(6)
C3 C4 C5 C6 0.5(5)
C4 C5 C6 C1 -0.3(5)
C4 C5 C6 C7 179.6(3)
C5 C6 C7 N2 -171.3(3)
C5 C6 C7 C8 11.0(5)
C6 C1 C2 C3 -0.8(5)
C6 C7 C8 N1 177.7(3)
C6 C7 C8 C9 1.3(5)
C7 N2 C24 N1 -0.7(3)
C7 N2 C24 C25 178.1(3)
C7 C8 C9 C10 90.2(4)
C7 C8 C9 C14 -88.8(4)
C8 N1 C22 C21 -59.6(4)
C8 N1 C22 C23 67.3(4)
C8 N1 C24 N2 0.6(3)
C8 N1 C24 C25 -178.2(3)
C8 C9 C10 C11 179.7(3)
C8 C9 C14 C13 -179.5(2)
C9 C10 C11 C12 0.0(5)
C10 C9 C14 C13 1.5(4)
C10 C11 C12 C13 0.9(5)
C11 C12 C13 C14 -0.6(5)
C12 C13 C14 C9 -0.6(4)
C14 C9 C10 C11 -1.2(4)
C15 C16 C17 C18 -0.2(6)
C15 C20 C21 C22 -105.2(3)
C16 C15 C20 C19 0.7(5)
C16 C15 C20 C21 -177.6(3)
C16 C17 C18 C19 0.6(5)
C17 C18 C19 C20 -0.3(5)
C18 C19 C20 C15 -0.3(5)
C18 C19 C20 C21 178.0(3)
C19 C20 C21 C22 76.5(3)
C20 C15 C16 C17 -0.5(6)
C20 C21 C22 N1 -69.1(3)
C20 C21 C22 C23 165.1(2)
C21 C22 C23 Cl1 -70.9(3)
C22 N1 C8 C7 179.2(3)
C22 N1 C8 C9 -4.1(5)
C22 N1 C24 N2 -178.8(2)
C22 N1 C24 C25 2.4(5)
C24 N1 C8 C7 -0.3(3)
C24 N1 C8 C9 176.5(3)
C24 N1 C22 C21 119.7(3)
C24 N1 C22 C23 -113.4(3)
C24 N2 C7 C6 -177.7(2)
C24 N2 C7 C8 0.5(3)
C24 C25 C26 C27 -172.7(3)
C24 C25 C30 C29 172.6(3)
C25 C26 C27 C28 0.1(6)
C26 C25 C30 C29 -0.3(5)
C26 C27 C28 C29 -0.2(6)
C27 C28 C29 C30 0.1(6)
C28 C29 C30 C25 0.2(5)
C30 C25 C26 C27 0.1(5)
